data_1569927
loop_
_publ_author_name
'Kalkuhl, Till L.'
'Qin, Lei'
'Zhao, Lili'
'Frenking, Gernot'
'Hadlington, Terrance J.'

_publ_section_title
;
 On the &#x3c3;-complex character of bis(gallyl)/digallane transition
 metal species.
;
_journal_issue 40
_journal_name_full 'Chemical science'
_journal_page_first 11088
_journal_page_last 11095
_journal_paper_doi 10.1039/d3sc03772j
_journal_volume 14
_journal_year 2023
_chemical_formula_moiety 'C62 H86 Cl2 Ga2 N2 Ni P2 Si2, C9 H20'
_chemical_formula_sum 'C71 H106 Cl2 Ga2 N2 Ni P2 Si2'
_chemical_formula_weight 1374.74
_space_group_crystal_system orthorhombic
_space_group_IT_number 52
_space_group_name_Hall '-P 2a 2bc'
_space_group_name_H-M_alt 'P n n a'
_atom_sites_solution_hydrogens geom
_audit_creation_method SHELXL-2018/3
_audit_update_record
;
2023-05-30 deposited with the CCDC.	2023-09-22 downloaded from the CCDC.
;
_cell_angle_alpha 90
_cell_angle_beta 90
_cell_angle_gamma 90
_cell_formula_units_Z 4
_cell_length_a 15.629(3)
_cell_length_b 22.820(5)
_cell_length_c 20.425(4)
_cell_measurement_reflns_used 2000
_cell_measurement_temperature 150(2)
_cell_measurement_theta_max 32.50
_cell_measurement_theta_min 1.92
_cell_volume 7285(3)
_computing_cell_refinement 'STOE X-AREA 1.76'
_computing_data_collection 'STOE X-AREA 1.76'
_computing_data_reduction 'STOE X-AREA 1.76'
_computing_structure_refinement 'SHELXL-2018/3 (Sheldrick, 2018)'
_diffrn_ambient_temperature 150(2)
_diffrn_detector Pilatus300K
_diffrn_detector_area_resol_mean 5.81
_diffrn_measured_fraction_theta_full 0.997
_diffrn_measured_fraction_theta_max 0.996
_diffrn_measurement_device_type 'STOE StadiVari'
_diffrn_measurement_method '\w scans'
_diffrn_radiation_collimation '0.6 mm diameter'
_diffrn_radiation_monochromator 'Graded multilayer mirror'
_diffrn_radiation_type 'Mo K\a'
_diffrn_radiation_wavelength 0.71073
_diffrn_reflns_av_R_equivalents 0.0589
_diffrn_reflns_av_unetI/netI 0.0828
_diffrn_reflns_Laue_measured_fraction_full 0.997
_diffrn_reflns_Laue_measured_fraction_max 0.996
_diffrn_reflns_limit_h_max 19
_diffrn_reflns_limit_h_min -19
_diffrn_reflns_limit_k_max 27
_diffrn_reflns_limit_k_min -28
_diffrn_reflns_limit_l_max 15
_diffrn_reflns_limit_l_min -25
_diffrn_reflns_number 26641
_diffrn_reflns_point_group_measured_fraction_full 0.997
_diffrn_reflns_point_group_measured_fraction_max 0.996
_diffrn_reflns_theta_full 25.242
_diffrn_reflns_theta_max 25.999
_diffrn_reflns_theta_min 2.606
_diffrn_source 'Genix 3D HF Mo'
_diffrn_source_current 1.000
_diffrn_source_power 0.050
_diffrn_source_voltage 50
_exptl_absorpt_coefficient_mu 1.180
_exptl_absorpt_correction_T_max 1.000
_exptl_absorpt_correction_T_min 0.691
_exptl_absorpt_correction_type empirical
_exptl_absorpt_process_details 'STOE X-AREA 1.76'
_exptl_crystal_colour orange
_exptl_crystal_density_diffrn 1.253
_exptl_crystal_description block
_exptl_crystal_F_000 2912
_exptl_crystal_size_max 0.34
_exptl_crystal_size_mid 0.27
_exptl_crystal_size_min 0.27
_refine_diff_density_max 0.737
_refine_diff_density_min -0.500
_refine_diff_density_rms 0.085
_refine_ls_extinction_method none
_refine_ls_goodness_of_fit_ref 0.971
_refine_ls_hydrogen_treatment constr
_refine_ls_matrix_type full
_refine_ls_number_parameters 357
_refine_ls_number_reflns 7142
_refine_ls_number_restraints 9
_refine_ls_restrained_S_all 0.980
_refine_ls_R_factor_all 0.1045
_refine_ls_R_factor_gt 0.0489
_refine_ls_shift/su_max 0.001
_refine_ls_shift/su_mean 0.000
_refine_ls_structure_factor_coef Fsqd
_refine_ls_weighting_details 'w=1/[\s^2^(Fo^2^)+(0.0720P)^2^] where P=(Fo^2^+2Fc^2^)/3'
_refine_ls_weighting_scheme calc
_refine_ls_wR_factor_gt 0.1192
_refine_ls_wR_factor_ref 0.1382
_reflns_Friedel_coverage 0.000
_reflns_number_gt 4198
_reflns_number_total 7142
_reflns_threshold_expression 'I > 2\s(I)'
_cod_data_source_file d3sc03772j2.cif
_cod_data_source_block compound_3
_cod_depositor_comments 'Adding full bibliography for 1569923--1569928.cif.'
_cod_database_code 1569927
_shelx_shelxl_version_number 2018/3
_shelx_space_group_comment
;
The symmetry employed for this shelxl refinement is uniquely defined
by the following loop, which should always be used as a source of
symmetry information in preference to the above space-group names.
They are only intended as comments.
;

loop_
_space_group_symop_operation_xyz
'x, y, z'
'-x+1/2, -y, z'
'x, -y+1/2, -z+1/2'
'-x+1/2, y+1/2, -z+1/2'
'-x, -y, -z'
'x-1/2, y, -z'
'-x, y-1/2, z-1/2'
'x-1/2, -y-1/2, z-1/2'

loop_
_atom_site_label
_atom_site_type_symbol
_atom_site_fract_x
_atom_site_fract_y
_atom_site_fract_z
_atom_site_U_iso_or_equiv
_atom_site_adp_type
_atom_site_occupancy
_atom_site_site_symmetry_order
_atom_site_calc_flag
_atom_site_refinement_flags_posn
_atom_site_refinement_flags_adp
_atom_site_refinement_flags_occupancy
_atom_site_disorder_assembly
_atom_site_disorder_group
Ga1 Ga 0.50053(3) 0.21739(2) 0.19278(2) 0.02476(14) Uani 1 1 d . . . . .
Ni1 Ni 0.38303(4) 0.250000 0.250000 0.02338(19) Uani 1 2 d S T P . .
P3 P 0.30125(7) 0.19732(5) 0.18438(5) 0.0264(3) Uani 1 1 d . . . . .
Si1 Si 0.43821(8) 0.09111(5) 0.19807(6) 0.0282(3) Uani 1 1 d . . . . .
Cl1 Cl 0.59820(8) 0.26954(5) 0.14207(6) 0.0463(3) Uani 1 1 d . . . . .
N1 N 0.5192(2) 0.13866(16) 0.17274(16) 0.0265(8) Uani 1 1 d . . . . .
C1 C 0.5854(3) 0.12015(19) 0.1286(2) 0.0280(10) Uani 1 1 d . . . . .
C27 C 0.1185(3) 0.2037(2) 0.1772(2) 0.0383(12) Uani 1 1 d . . . . .
H27 H 0.125156 0.224433 0.137179 0.046 Uiso 1 1 calc R U . . .
C19 C 0.3305(3) 0.11963(19) 0.1685(2) 0.0291(10) Uani 1 1 d . . . . .
H19A H 0.327826 0.113286 0.120641 0.035 Uiso 1 1 calc R U . . .
H19B H 0.285611 0.094755 0.188462 0.035 Uiso 1 1 calc R U . . .
C26 C 0.1895(3) 0.1863(2) 0.2123(2) 0.0310(11) Uani 1 1 d . . . . .
C13 C 0.4557(3) 0.01607(19) 0.1619(2) 0.0335(11) Uani 1 1 d . . . . .
H13 H 0.471656 0.022106 0.115006 0.040 Uiso 1 1 calc R U . . .
C20 C 0.2922(3) 0.2294(2) 0.1025(2) 0.0318(11) Uani 1 1 d . . . . .
C6 C 0.5659(3) 0.11049(19) 0.0617(2) 0.0317(11) Uani 1 1 d . . . . .
C21 C 0.2503(3) 0.2005(2) 0.0511(2) 0.0361(12) Uani 1 1 d . . . . .
H21 H 0.227082 0.162558 0.057971 0.043 Uiso 1 1 calc R U . . .
C31 C 0.1786(3) 0.1572(2) 0.2712(2) 0.0409(12) Uani 1 1 d . . . . .
H31 H 0.227391 0.146261 0.296081 0.049 Uiso 1 1 calc R U . . .
C14 C 0.5305(3) -0.0171(2) 0.1940(3) 0.0479(13) Uani 1 1 d . . . . .
H14A H 0.516909 -0.024908 0.240039 0.072 Uiso 1 1 calc R U . . .
H14B H 0.582492 0.006825 0.191424 0.072 Uiso 1 1 calc R U . . .
H14C H 0.539754 -0.054237 0.171051 0.072 Uiso 1 1 calc R U . . .
C5 C 0.6290(3) 0.0850(2) 0.0211(2) 0.0412(13) Uani 1 1 d . . . . .
H5 H 0.616579 0.077583 -0.023694 0.049 Uiso 1 1 calc R U . . .
C15 C 0.3740(3) -0.0219(2) 0.1621(2) 0.0436(13) Uani 1 1 d . . . . .
H15A H 0.386009 -0.059661 0.141128 0.065 Uiso 1 1 calc R U . . .
H15B H 0.328523 -0.001695 0.138021 0.065 Uiso 1 1 calc R U . . .
H15C H 0.355483 -0.028597 0.207374 0.065 Uiso 1 1 calc R U . . .
C3 C 0.7286(3) 0.0844(2) 0.1087(3) 0.0435(13) Uani 1 1 d . . . . .
H3 H 0.784419 0.075554 0.124297 0.052 Uiso 1 1 calc R U . . .
C10 C 0.4823(3) 0.1315(2) 0.0308(2) 0.0378(12) Uani 1 1 d . . . . .
H10 H 0.441861 0.140662 0.067312 0.045 Uiso 1 1 calc R U . . .
C7 C 0.6997(3) 0.1295(2) 0.2178(2) 0.0429(13) Uani 1 1 d . . . . .
H7 H 0.650416 0.149098 0.240150 0.052 Uiso 1 1 calc R U . . .
C28 C 0.0364(3) 0.1907(2) 0.2008(3) 0.0500(14) Uani 1 1 d . . . . .
H28 H -0.012475 0.202772 0.176718 0.060 Uiso 1 1 calc R U . . .
C2 C 0.6701(3) 0.11060(19) 0.1509(2) 0.0328(11) Uani 1 1 d . . . . .
C29 C 0.0264(3) 0.1609(2) 0.2579(3) 0.0536(16) Uani 1 1 d . . . . .
H29 H -0.029436 0.151622 0.272937 0.064 Uiso 1 1 calc R U . . .
C30 C 0.0976(3) 0.1439(2) 0.2946(3) 0.0502(14) Uani 1 1 d . . . . .
H30 H 0.090670 0.123487 0.334772 0.060 Uiso 1 1 calc R U . . .
C18 C 0.5092(3) 0.0848(2) 0.3306(2) 0.0509(14) Uani 1 1 d . . . . .
H18A H 0.496771 0.090733 0.377181 0.076 Uiso 1 1 calc R U . . .
H18B H 0.551457 0.113735 0.316130 0.076 Uiso 1 1 calc R U . . .
H18C H 0.532010 0.045244 0.323995 0.076 Uiso 1 1 calc R U . . .
C17 C 0.3583(4) 0.0504(2) 0.3171(2) 0.0525(15) Uani 1 1 d . . . . .
H17A H 0.378454 0.009848 0.313180 0.079 Uiso 1 1 calc R U . . .
H17B H 0.305644 0.055208 0.291582 0.079 Uiso 1 1 calc R U . . .
H17C H 0.346842 0.059322 0.363164 0.079 Uiso 1 1 calc R U . . .
C22 C 0.2426(3) 0.2269(2) -0.0096(2) 0.0471(14) Uani 1 1 d . . . . .
H22 H 0.213210 0.207369 -0.043941 0.056 Uiso 1 1 calc R U . . .
C16 C 0.4270(3) 0.0921(2) 0.2909(2) 0.0361(12) Uani 1 1 d . . . . .
H16 H 0.405763 0.132292 0.301750 0.043 Uiso 1 1 calc R U . . .
C25 C 0.3266(3) 0.2841(2) 0.0902(2) 0.0433(13) Uani 1 1 d . . . . .
H25 H 0.355467 0.304334 0.124369 0.052 Uiso 1 1 calc R U . . .
C4 C 0.7080(3) 0.0710(2) 0.0457(3) 0.0448(13) Uani 1 1 d . . . . .
H4 H 0.748702 0.051761 0.018594 0.054 Uiso 1 1 calc R U . . .
C12 C 0.4977(4) 0.1882(3) -0.0070(3) 0.0605(16) Uani 1 1 d . . . . .
H12A H 0.521812 0.217802 0.022518 0.091 Uiso 1 1 calc R U . . .
H12B H 0.443349 0.202511 -0.024833 0.091 Uiso 1 1 calc R U . . .
H12C H 0.537816 0.180849 -0.042937 0.091 Uiso 1 1 calc R U . . .
C23 C 0.2774(4) 0.2813(3) -0.0202(3) 0.0568(15) Uani 1 1 d . . . . .
H23 H 0.272077 0.299217 -0.061993 0.068 Uiso 1 1 calc R U . . .
C8 C 0.7296(4) 0.0785(3) 0.2618(3) 0.0627(17) Uani 1 1 d . . . . .
H8A H 0.684567 0.048657 0.263994 0.094 Uiso 1 1 calc R U . . .
H8B H 0.741627 0.093215 0.305877 0.094 Uiso 1 1 calc R U . . .
H8C H 0.781644 0.061099 0.243317 0.094 Uiso 1 1 calc R U . . .
C24 C 0.3197(4) 0.3101(3) 0.0291(2) 0.0566(16) Uani 1 1 d . . . . .
H24 H 0.344148 0.347605 0.021346 0.068 Uiso 1 1 calc R U . . .
C9 C 0.7724(3) 0.1744(3) 0.2125(3) 0.0652(17) Uani 1 1 d . . . . .
H9A H 0.821086 0.156607 0.189618 0.098 Uiso 1 1 calc R U . . .
H9B H 0.790206 0.186513 0.256431 0.098 Uiso 1 1 calc R U . . .
H9C H 0.752491 0.208650 0.187917 0.098 Uiso 1 1 calc R U . . .
C11 C 0.4392(4) 0.0856(3) -0.0128(3) 0.084(2) Uani 1 1 d . . . . .
H11A H 0.476544 0.076603 -0.050016 0.126 Uiso 1 1 calc R U . . .
H11B H 0.384623 0.101040 -0.028898 0.126 Uiso 1 1 calc R U . . .
H11C H 0.428944 0.049887 0.012603 0.126 Uiso 1 1 calc R U . . .
C35 C 0.6429(7) 0.0657(6) 0.4961(9) 0.396(13) Uiso 1 1 d D . . . .
H35A H 0.686802 0.076899 0.528798 0.475 Uiso 1 1 calc R U . . .
H35B H 0.649319 0.092274 0.458085 0.475 Uiso 1 1 calc R U . . .
C36 C 0.6602(11) 0.0037(6) 0.4739(13) 0.65(3) Uiso 1 1 d D . . . .
H36A H 0.616726 -0.008341 0.441332 0.783 Uiso 1 1 calc R U . . .
H36B H 0.656537 -0.023328 0.511750 0.783 Uiso 1 1 calc R U . . .
C37 C 0.750000 0.000000 0.4432(15) 0.57(3) Uiso 1 2 d DS . P . .
H37A H 0.752988 0.034483 0.413898 0.678 Uiso 0.5 1 calc R U P . .
H37B H 0.747011 -0.034487 0.413903 0.678 Uiso 0.5 1 calc R U P . .
C34 C 0.5556(10) 0.0751(7) 0.5258(10) 0.417(13) Uiso 1 1 d D . . . .
H34A H 0.551092 0.053134 0.567440 0.501 Uiso 1 1 calc R U . . .
H34B H 0.511048 0.060215 0.495574 0.501 Uiso 1 1 calc R U . . .
C33 C 0.5412(10) 0.1409(7) 0.5386(9) 0.366(11) Uiso 1 1 d D . . . .
H33A H 0.582857 0.154853 0.570869 0.549 Uiso 1 1 calc R U . . .
H33B H 0.483140 0.147052 0.555355 0.549 Uiso 1 1 calc R U . . .
H33C H 0.548440 0.162728 0.497604 0.549 Uiso 1 1 calc R U . . .

loop_
_atom_site_aniso_label
_atom_site_aniso_U_11
_atom_site_aniso_U_22
_atom_site_aniso_U_33
_atom_site_aniso_U_23
_atom_site_aniso_U_13
_atom_site_aniso_U_12
Ga1 0.0199(2) 0.0232(3) 0.0312(2) -0.0038(2) 0.0029(2) 0.0002(2)
Ni1 0.0169(4) 0.0246(4) 0.0287(4) -0.0053(4) 0.000 0.000
P3 0.0203(6) 0.0260(6) 0.0329(6) -0.0049(5) -0.0018(5) -0.0007(5)
Si1 0.0246(6) 0.0231(7) 0.0371(6) -0.0022(6) 0.0049(6) -0.0010(5)
Cl1 0.0452(7) 0.0322(7) 0.0614(8) -0.0047(6) 0.0257(6) -0.0085(6)
N1 0.0213(19) 0.023(2) 0.0353(18) -0.0042(16) 0.0055(15) 0.0010(15)
C1 0.028(2) 0.018(2) 0.038(2) -0.003(2) 0.005(2) -0.0007(19)
C27 0.025(3) 0.039(3) 0.050(3) -0.018(2) -0.001(2) 0.000(2)
C19 0.026(2) 0.025(3) 0.036(2) -0.007(2) 0.004(2) -0.004(2)
C26 0.024(2) 0.027(3) 0.042(3) -0.013(2) 0.002(2) -0.002(2)
C13 0.029(3) 0.023(3) 0.049(3) -0.005(2) 0.004(2) -0.002(2)
C20 0.025(2) 0.033(3) 0.037(2) -0.001(2) -0.006(2) 0.003(2)
C6 0.029(2) 0.023(3) 0.043(3) -0.003(2) 0.007(2) -0.007(2)
C21 0.034(3) 0.036(3) 0.038(3) -0.001(2) -0.007(2) 0.000(2)
C31 0.030(3) 0.037(3) 0.056(3) -0.009(3) 0.009(2) -0.001(2)
C14 0.039(3) 0.022(3) 0.083(4) -0.003(3) -0.001(3) 0.003(2)
C5 0.045(3) 0.030(3) 0.048(3) -0.010(2) 0.015(3) -0.010(2)
C15 0.041(3) 0.031(3) 0.059(3) -0.011(3) 0.006(3) -0.008(2)
C3 0.026(3) 0.030(3) 0.074(4) 0.002(3) 0.009(3) 0.008(2)
C10 0.031(3) 0.050(3) 0.033(2) -0.006(2) 0.006(2) -0.005(2)
C7 0.030(3) 0.037(3) 0.062(3) -0.004(3) -0.008(3) 0.006(2)
C28 0.024(3) 0.054(4) 0.073(4) -0.022(3) -0.001(3) 0.001(3)
C2 0.026(2) 0.024(3) 0.049(3) -0.001(2) 0.007(2) -0.001(2)
C29 0.028(3) 0.046(4) 0.087(4) -0.027(3) 0.023(3) -0.012(2)
C30 0.045(3) 0.038(3) 0.067(3) -0.004(3) 0.021(3) -0.005(3)
C18 0.061(4) 0.048(3) 0.044(3) 0.003(3) -0.006(3) -0.005(3)
C17 0.066(4) 0.047(4) 0.044(3) 0.009(3) 0.018(3) -0.003(3)
C22 0.055(3) 0.049(3) 0.037(3) -0.004(3) -0.017(3) 0.001(3)
C16 0.043(3) 0.027(3) 0.038(2) -0.001(2) 0.007(2) 0.002(2)
C25 0.050(3) 0.034(3) 0.046(3) -0.002(3) -0.017(2) -0.006(3)
C4 0.041(3) 0.033(3) 0.060(3) -0.008(3) 0.019(3) 0.002(2)
C12 0.051(3) 0.067(4) 0.064(3) 0.015(3) -0.005(3) 0.006(3)
C23 0.070(4) 0.055(4) 0.045(3) 0.016(3) -0.019(3) -0.006(3)
C8 0.057(4) 0.064(4) 0.068(4) 0.010(3) -0.009(3) 0.011(3)
C24 0.073(4) 0.044(3) 0.053(3) 0.011(3) -0.016(3) -0.015(3)
C9 0.038(3) 0.054(4) 0.103(4) -0.010(4) -0.016(3) -0.006(3)
C11 0.081(5) 0.075(5) 0.096(5) -0.020(4) -0.035(4) -0.020(4)

loop_
_atom_type_symbol
_atom_type_description
_atom_type_scat_dispersion_real
_atom_type_scat_dispersion_imag
_atom_type_scat_source
C C 0.0033 0.0016 'International Tables Vol C Tables 4.2.6.8 and 6.1.1.4'
H H 0.0000 0.0000 'International Tables Vol C Tables 4.2.6.8 and 6.1.1.4'
N N 0.0061 0.0033 'International Tables Vol C Tables 4.2.6.8 and 6.1.1.4'
Si Si 0.0817 0.0704 'International Tables Vol C Tables 4.2.6.8 and 6.1.1.4'
P P 0.1023 0.0942 'International Tables Vol C Tables 4.2.6.8 and 6.1.1.4'
Cl Cl 0.1484 0.1585 'International Tables Vol C Tables 4.2.6.8 and 6.1.1.4'
Ni Ni 0.3393 1.1124 'International Tables Vol C Tables 4.2.6.8 and 6.1.1.4'
Ga Ga 0.2307 1.6083 'International Tables Vol C Tables 4.2.6.8 and 6.1.1.4'

loop_
_geom_angle_atom_site_label_1
_geom_angle_atom_site_label_2
_geom_angle_atom_site_label_3
_geom_angle
_geom_angle_site_symmetry_1
_geom_angle_site_symmetry_3
_geom_angle_publ_flag
N1 Ga1 Cl1 108.04(11) . . ?
N1 Ga1 Ni1 123.23(10) . . ?
Cl1 Ga1 Ni1 128.27(4) . . ?
N1 Ga1 Ga1 134.61(11) . 3 ?
Cl1 Ga1 Ga1 96.13(4) . 3 ?
Ni1 Ga1 Ga1 52.965(17) . 3 ?
P3 Ni1 P3 109.26(7) . 3 ?
P3 Ni1 Ga1 88.71(3) . . ?
P3 Ni1 Ga1 161.20(4) 3 . ?
P3 Ni1 Ga1 161.19(4) . 3 ?
P3 Ni1 Ga1 88.72(3) 3 3 ?
Ga1 Ni1 Ga1 74.07(3) . 3 ?
C20 P3 C26 105.2(2) . . ?
C20 P3 C19 104.0(2) . . ?
C26 P3 C19 99.0(2) . . ?
C20 P3 Ni1 112.43(15) . . ?
C26 P3 Ni1 115.61(14) . . ?
C19 P3 Ni1 118.84(14) . . ?
N1 Si1 C13 110.09(19) . . ?
N1 Si1 C19 109.58(18) . . ?
C13 Si1 C19 108.35(19) . . ?
N1 Si1 C16 110.78(19) . . ?
C13 Si1 C16 114.5(2) . . ?
C19 Si1 C16 103.3(2) . . ?
C1 N1 Si1 121.7(3) . . ?
C1 N1 Ga1 122.3(3) . . ?
Si1 N1 Ga1 114.82(18) . . ?
C2 C1 C6 119.2(4) . . ?
C2 C1 N1 121.1(4) . . ?
C6 C1 N1 119.7(4) . . ?
C26 C27 C28 119.7(5) . . ?
P3 C19 Si1 119.2(2) . . ?
C27 C26 C31 119.4(4) . . ?
C27 C26 P3 124.0(4) . . ?
C31 C26 P3 116.6(3) . . ?
C14 C13 C15 110.6(4) . . ?
C14 C13 Si1 112.9(3) . . ?
C15 C13 Si1 112.9(3) . . ?
C25 C20 C21 118.0(4) . . ?
C25 C20 P3 119.8(3) . . ?
C21 C20 P3 122.2(4) . . ?
C5 C6 C1 118.6(4) . . ?
C5 C6 C10 118.9(4) . . ?
C1 C6 C10 122.2(4) . . ?
C22 C21 C20 120.5(5) . . ?
C26 C31 C30 121.1(5) . . ?
C4 C5 C6 120.6(5) . . ?
C4 C3 C2 121.8(5) . . ?
C12 C10 C6 109.9(4) . . ?
C12 C10 C11 110.8(4) . . ?
C6 C10 C11 113.7(4) . . ?
C2 C7 C9 110.7(4) . . ?
C2 C7 C8 113.8(4) . . ?
C9 C7 C8 108.7(4) . . ?
C29 C28 C27 120.4(5) . . ?
C3 C2 C1 118.7(4) . . ?
C3 C2 C7 118.9(4) . . ?
C1 C2 C7 122.3(4) . . ?
C28 C29 C30 120.5(5) . . ?
C31 C30 C29 118.8(5) . . ?
C23 C22 C21 120.0(5) . . ?
C18 C16 C17 109.7(4) . . ?
C18 C16 Si1 116.7(3) . . ?
C17 C16 Si1 113.9(3) . . ?
C20 C25 C24 121.3(5) . . ?
C3 C4 C5 120.5(5) . . ?
C24 C23 C22 120.6(5) . . ?
C23 C24 C25 119.5(5) . . ?
C34 C35 C36 114.5(5) . . ?
C35 C36 C37 109.6(5) . . ?
C36 C37 C36 132(3) . 2_655 ?
C35 C34 C33 109.7(5) . . ?

loop_
_geom_bond_atom_site_label_1
_geom_bond_atom_site_label_2
_geom_bond_distance
_geom_bond_site_symmetry_2
_geom_bond_publ_flag
Ga1 N1 1.866(4) . ?
Ga1 Cl1 2.1953(12) . ?
Ga1 Ni1 2.3005(8) . ?
Ga1 Ga1 2.7712(10) 3 ?
Ni1 P3 2.2081(12) . ?
Ni1 P3 2.2081(12) 3 ?
P3 C20 1.830(4) . ?
P3 C26 1.855(4) . ?
P3 C19 1.859(4) . ?
Si1 N1 1.746(4) . ?
Si1 C13 1.885(4) . ?
Si1 C19 1.903(4) . ?
Si1 C16 1.905(4) . ?
N1 C1 1.436(5) . ?
C1 C2 1.417(6) . ?
C1 C6 1.418(6) . ?
C27 C26 1.380(6) . ?
C27 C28 1.401(7) . ?
C26 C31 1.385(6) . ?
C13 C14 1.539(6) . ?
C13 C15 1.544(6) . ?
C20 C25 1.383(6) . ?
C20 C21 1.402(6) . ?
C6 C5 1.414(6) . ?
C6 C10 1.527(6) . ?
C21 C22 1.383(6) . ?
C31 C30 1.386(6) . ?
C5 C4 1.372(7) . ?
C3 C4 1.361(7) . ?
C3 C2 1.392(6) . ?
C10 C12 1.527(7) . ?
C10 C11 1.530(7) . ?
C7 C2 1.506(7) . ?
C7 C9 1.534(7) . ?
C7 C8 1.543(7) . ?
C28 C29 1.358(7) . ?
C29 C30 1.397(7) . ?
C18 C16 1.528(7) . ?
C17 C16 1.531(6) . ?
C22 C23 1.373(7) . ?
C25 C24 1.387(6) . ?
C23 C24 1.372(7) . ?
C35 C34 1.509(5) . ?
C35 C36 1.512(5) . ?
C36 C37 1.539(5) . ?
C34 C33 1.541(5) . ?
